data_7060978
loop_
_publ_author_name
'Li, Yonghui'
'Fan, Qingqing'
'Yang, Haiquan'
'Xie, Shangqing'
'Huang, Wei'
'Li, Xiaoyan'
'Sun, Hongjian'
'Fuhr, Olaf'
'Fenske, Dieter'

_publ_section_title
;
 Synthesis and properties of [PCP] pincer silylene cobalt(i) complexes
;
_journal_issue 42
_journal_name_full 'New Journal of Chemistry'
_journal_page_first 19950
_journal_page_last 19956
_journal_paper_doi 10.1039/D1NJ02982G
_journal_volume 45
_journal_year 2021
_chemical_formula_moiety 'C45 H57 Cl Co N2 O2 P3 Si'
_chemical_formula_sum 'C45 H57 Cl Co N2 O2 P3 Si'
_chemical_formula_weight 873.30
_space_group_crystal_system monoclinic
_space_group_IT_number 14
_space_group_name_Hall '-P 2yn'
_space_group_name_H-M_alt 'P 1 21/n 1'
_atom_sites_solution_hydrogens geom
_audit_creation_date 2021-08-26
_audit_creation_method
;
Olex2 1.5
(compiled 2021.07.19 svn.r715e62df for OlexSys, GUI svn.r6383)
;
_audit_update_record
;
2021-09-14 deposited with the CCDC.	2021-09-22 downloaded from the CCDC.
;
_cell_angle_alpha 90
_cell_angle_beta 94.478(2)
_cell_angle_gamma 90
_cell_formula_units_Z 4
_cell_length_a 10.1744(3)
_cell_length_b 9.3902(2)
_cell_length_c 46.7097(14)
_cell_measurement_reflns_used 33542
_cell_measurement_temperature 150.15
_cell_measurement_theta_max 64.38
_cell_measurement_theta_min 3.82
_cell_volume 4449.0(2)
_computing_cell_refinement 'CrysAlisPro 1.171.40.25a (Rigaku OD, 2018)'
_computing_data_collection 'CrysAlisPro 1.171.40.25a (Rigaku OD, 2018)'
_computing_data_reduction 'CrysAlisPro 1.171.40.25a (Rigaku OD, 2018)'
_computing_molecular_graphics 'Olex2 1.5 (Dolomanov et al., 2009)'
_computing_publication_material 'Olex2 1.5 (Dolomanov et al., 2009)'
_computing_structure_refinement 'SHELXL 2018/3 (Sheldrick, 2015)'
_computing_structure_solution 'ShelXT (Sheldrick, 2015)'
_diffrn_ambient_temperature 150.15
_diffrn_detector_area_resol_mean 13.33
_diffrn_detector_type DECTRIS
_diffrn_measured_fraction_theta_full 0.969
_diffrn_measured_fraction_theta_max 0.958
_diffrn_measurement_device 'Eulerian 4-circle diffractometer'
_diffrn_measurement_device_type 'Stoe StadiVari'
_diffrn_measurement_method 'rotation method, \w scans'
_diffrn_radiation_type GaK\a
_diffrn_radiation_wavelength 1.34143
_diffrn_reflns_av_R_equivalents 0.0350
_diffrn_reflns_av_unetI/netI 0.0366
_diffrn_reflns_Laue_measured_fraction_full 0.969
_diffrn_reflns_Laue_measured_fraction_max 0.958
_diffrn_reflns_limit_h_max 10
_diffrn_reflns_limit_h_min -13
_diffrn_reflns_limit_k_max 12
_diffrn_reflns_limit_k_min -8
_diffrn_reflns_limit_l_max 57
_diffrn_reflns_limit_l_min -61
_diffrn_reflns_number 25053
_diffrn_reflns_point_group_measured_fraction_full 0.969
_diffrn_reflns_point_group_measured_fraction_max 0.958
_diffrn_reflns_theta_full 53.597
_diffrn_reflns_theta_max 62.499
_diffrn_reflns_theta_min 3.817
_exptl_absorpt_coefficient_mu 3.468
_exptl_absorpt_correction_T_max 0.2776
_exptl_absorpt_correction_T_min 0.1139
_exptl_absorpt_correction_type multi-scan
_exptl_absorpt_process_details
;
STOE LANA, absorption correction by scaling of reflection intensities.
J. Koziskova, F. Hahn, J. Richter, J. Kozisek, "Comparison of different
absorption corrections on the model structure of tetrakis(\m~2~-acetato)-
diaqua-di-copper(II)", Acta Chimica Slovaca, vol. 9, no. 2, 2016, pp. 136 - 140.
Afterwards a spherical absorption correction was performed within STOE LANA.
;
_exptl_crystal_colour orange
_exptl_crystal_colour_primary orange
_exptl_crystal_density_diffrn 1.304
_exptl_crystal_description plate
_exptl_crystal_F_000 1840
_exptl_crystal_size_max 0.27
_exptl_crystal_size_mid 0.25
_exptl_crystal_size_min 0.05
_refine_diff_density_max 0.789
_refine_diff_density_min -0.359
_refine_diff_density_rms 0.088
_refine_ls_extinction_method none
_refine_ls_goodness_of_fit_ref 1.081
_refine_ls_hydrogen_treatment constr
_refine_ls_matrix_type full
_refine_ls_number_parameters 505
_refine_ls_number_reflns 10346
_refine_ls_number_restraints 0
_refine_ls_restrained_S_all 1.081
_refine_ls_R_factor_all 0.0792
_refine_ls_R_factor_gt 0.0620
_refine_ls_shift/su_max 0.001
_refine_ls_shift/su_mean 0.000
_refine_ls_structure_factor_coef Fsqd
_refine_ls_weighting_details 'w=1/[\s^2^(Fo^2^)+(0.0487P)^2^+13.5617P] where P=(Fo^2^+2Fc^2^)/3'
_refine_ls_weighting_scheme calc
_refine_ls_wR_factor_gt 0.1556
_refine_ls_wR_factor_ref 0.1648
_reflns_Friedel_coverage 0.000
_reflns_number_gt 8106
_reflns_number_total 10346
_reflns_threshold_expression 'I > 2\s(I)'
_cod_data_source_file d1nj02982g2.cif
_cod_data_source_block sun16
_cod_depositor_comments 'Adding full bibliography for 7060978--7060981.cif.'
_cod_database_code 7060978
_shelx_shelxl_version_number 2018/3
_shelx_space_group_comment
;
The symmetry employed for this shelxl refinement is uniquely defined
by the following loop, which should always be used as a source of
symmetry information in preference to the above space-group names.
They are only intended as comments.
;
_shelx_estimated_absorpt_t_max 0.846
_shelx_estimated_absorpt_t_min 0.454
_olex2_refinement_description
;
1. Fixed Uiso
 At 1.2 times of:
  All C(H) groups, All C(H,H) groups
 At 1.5 times of:
  All C(H,H,H) groups
2.a Ternary CH refined with riding coordinates:
 C14(H14)
2.b Secondary CH2 refined with riding coordinates:
 C13(H13A,H13B), C15(H15A,H15B)
2.c Aromatic/amide H refined with riding coordinates:
 C21(H21), C2(H2), C27(H27), C17(H17), C12(H12), C18(H18), C8(H8), C23(H23),
 C11(H11), C19(H19), C41(H41), C37(H37), C40(H40), C3(H3), C24(H24), C9(H9),
 C6(H6), C20(H20), C10(H10), C26(H26), C4(H4), C38(H38), C25(H25), C39(H39),
 C5(H5)
2.d Idealised Me refined as rotating group:
 C34(H34A,H34B,H34C), C29(H29A,H29B,H29C), C33(H33A,H33B,H33C), C43(H43A,H43B,
 H43C), C28(H28A,H28B,H28C), C30(H30A,H30B,H30C), C44(H44A,H44B,H44C), C45(H45A,
 H45B,H45C), C32(H32A,H32B,H32C)
;
_olex2_submission_special_instructions 'No special instructions were received'

loop_
_space_group_symop_operation_xyz
'x, y, z'
'-x+1/2, y+1/2, -z+1/2'
'-x, -y, -z'
'x-1/2, -y-1/2, z-1/2'

loop_
_atom_site_label
_atom_site_type_symbol
_atom_site_fract_x
_atom_site_fract_y
_atom_site_fract_z
_atom_site_U_iso_or_equiv
_atom_site_adp_type
_atom_site_occupancy
_atom_site_site_symmetry_order
_atom_site_calc_flag
_atom_site_refinement_flags_posn
_atom_site_refinement_flags_adp
_atom_site_refinement_flags_occupancy
_atom_site_disorder_assembly
_atom_site_disorder_group
Co1 Co 0.58630(5) 0.60527(5) 0.61378(2) 0.02490(13) Uani 1 1 d . . . . .
P2 P 0.77734(9) 0.50612(10) 0.61469(2) 0.02762(19) Uani 1 1 d . . . . .
P1 P 0.53659(10) 0.75968(10) 0.58045(2) 0.0282(2) Uani 1 1 d . . . . .
P3 P 0.46571(10) 0.42666(10) 0.59666(2) 0.0337(2) Uani 1 1 d . . . . .
Si1 Si 0.49424(10) 0.62797(11) 0.65417(2) 0.0281(2) Uani 1 1 d . . . . .
Cl1 Cl 0.39442(12) 0.45767(11) 0.67580(2) 0.0454(3) Uani 1 1 d . . . . .
O2 O 0.8883(3) 0.6325(3) 0.61678(6) 0.0348(6) Uani 1 1 d . . . . .
O1 O 0.5708(3) 0.9186(3) 0.59356(6) 0.0342(6) Uani 1 1 d . . . . .
N1 N 0.3792(3) 0.7711(3) 0.66613(7) 0.0317(7) Uani 1 1 d . . . . .
N2 N 0.5655(3) 0.7188(3) 0.68849(6) 0.0319(7) Uani 1 1 d . . . . .
C16 C 0.8491(4) 0.3902(4) 0.64383(8) 0.0301(7) Uani 1 1 d . . . . .
C13 C 0.6330(4) 0.9166(4) 0.62235(8) 0.0310(8) Uani 1 1 d . . . . .
H13A H 0.565577 0.931852 0.636225 0.037 Uiso 1 1 calc R U . . .
H13B H 0.697877 0.995067 0.624687 0.037 Uiso 1 1 calc R U . . .
C14 C 0.7018(4) 0.7760(4) 0.62861(8) 0.0290(7) Uani 1 1 d . . . . .
H14 H 0.720556 0.766409 0.649852 0.035 Uiso 1 1 calc R U . . .
C21 C 0.9854(4) 0.3826(4) 0.64941(9) 0.0371(9) Uani 1 1 d . . . . .
H21 H 1.040746 0.440459 0.638782 0.045 Uiso 1 1 calc R U . . .
C7 C 0.6211(4) 0.7751(4) 0.54695(8) 0.0325(8) Uani 1 1 d . . . . .
C15 C 0.8315(4) 0.7727(4) 0.61458(9) 0.0314(8) Uani 1 1 d . . . . .
H15A H 0.816215 0.799671 0.594103 0.038 Uiso 1 1 calc R U . . .
H15B H 0.893338 0.842419 0.624114 0.038 Uiso 1 1 calc R U . . .
C1 C 0.3692(4) 0.7975(4) 0.56385(8) 0.0330(8) Uani 1 1 d . . . . .
C2 C 0.2963(4) 0.9120(5) 0.57310(9) 0.0403(9) Uani 1 1 d . . . . .
H2 H 0.335037 0.975217 0.587224 0.048 Uiso 1 1 calc R U . . .
C22 C 0.8440(4) 0.3993(4) 0.58580(8) 0.0329(8) Uani 1 1 d . . . . .
C36 C 0.4440(4) 0.9228(4) 0.70941(8) 0.0354(8) Uani 1 1 d . . . . .
C27 C 0.8162(4) 0.2542(5) 0.58339(9) 0.0405(9) Uani 1 1 d . . . . .
H27 H 0.764564 0.210094 0.596968 0.049 Uiso 1 1 calc R U . . .
C17 C 0.7709(4) 0.3033(4) 0.65936(8) 0.0343(8) Uani 1 1 d . . . . .
H17 H 0.677661 0.307401 0.655973 0.041 Uiso 1 1 calc R U . . .
C35 C 0.4619(4) 0.8057(4) 0.68866(8) 0.0320(8) Uani 1 1 d . . . . .
C12 C 0.6848(4) 0.6605(5) 0.53584(9) 0.0408(9) Uani 1 1 d . . . . .
H12 H 0.687058 0.572132 0.545785 0.049 Uiso 1 1 calc R U . . .
C18 C 0.8280(5) 0.2093(5) 0.68002(9) 0.0418(10) Uani 1 1 d . . . . .
H18 H 0.773804 0.148828 0.690374 0.050 Uiso 1 1 calc R U . . .
C8 C 0.6192(5) 0.9047(5) 0.53200(9) 0.0431(10) Uani 1 1 d . . . . .
H8 H 0.575636 0.984816 0.539303 0.052 Uiso 1 1 calc R U . . .
C23 C 0.9247(4) 0.4599(5) 0.56659(9) 0.0440(10) Uani 1 1 d . . . . .
H23 H 0.947193 0.557942 0.568143 0.053 Uiso 1 1 calc R U . . .
C11 C 0.7462(5) 0.6721(6) 0.51017(10) 0.0492(11) Uani 1 1 d . . . . .
H11 H 0.789692 0.592116 0.502774 0.059 Uiso 1 1 calc R U . . .
C31 C 0.2467(4) 0.8246(5) 0.65721(9) 0.0370(9) Uani 1 1 d . . . . .
C34 C 0.1995(4) 0.7362(5) 0.63112(9) 0.0410(9) Uani 1 1 d . . . . .
H34A H 0.268802 0.732690 0.617685 0.061 Uiso 1 1 calc R U . . .
H34B H 0.120049 0.779496 0.621622 0.061 Uiso 1 1 calc R U . . .
H34C H 0.179370 0.639280 0.637236 0.061 Uiso 1 1 calc R U . . .
C19 C 0.9626(5) 0.2047(5) 0.68528(9) 0.0460(11) Uani 1 1 d . . . . .
H19 H 1.001399 0.141087 0.699327 0.055 Uiso 1 1 calc R U . . .
C41 C 0.4880(4) 1.0586(5) 0.70351(9) 0.0395(9) Uani 1 1 d . . . . .
H41 H 0.528585 1.075461 0.686184 0.047 Uiso 1 1 calc R U . . .
C37 C 0.3827(5) 0.8994(6) 0.73468(10) 0.0498(11) Uani 1 1 d . . . . .
H37 H 0.352409 0.806858 0.739105 0.060 Uiso 1 1 calc R U . . .
C40 C 0.4738(5) 1.1699(5) 0.72241(11) 0.0519(12) Uani 1 1 d . . . . .
H40 H 0.505742 1.262117 0.718250 0.062 Uiso 1 1 calc R U . . .
C29 C 0.4932(5) 0.3644(5) 0.56025(10) 0.0461(11) Uani 1 1 d . . . . .
H29A H 0.467570 0.439419 0.546325 0.069 Uiso 1 1 calc R U . . .
H29B H 0.439954 0.279111 0.555819 0.069 Uiso 1 1 calc R U . . .
H29C H 0.586685 0.341585 0.559210 0.069 Uiso 1 1 calc R U . . .
C3 C 0.1686(5) 0.9341(6) 0.56193(10) 0.0512(12) Uani 1 1 d . . . . .
H3 H 0.120082 1.012001 0.568686 0.061 Uiso 1 1 calc R U . . .
C24 C 0.9731(5) 0.3763(6) 0.54479(10) 0.0534(13) Uani 1 1 d . . . . .
H24 H 1.028614 0.418014 0.531668 0.064 Uiso 1 1 calc R U . . .
C9 C 0.6806(5) 0.9165(5) 0.50660(10) 0.0486(11) Uani 1 1 d . . . . .
H9 H 0.679632 1.004751 0.496659 0.058 Uiso 1 1 calc R U . . .
C6 C 0.3115(5) 0.7126(5) 0.54215(10) 0.0472(11) Uani 1 1 d . . . . .
H6 H 0.360864 0.637136 0.534718 0.057 Uiso 1 1 calc R U . . .
C33 C 0.2497(5) 0.9822(5) 0.64949(10) 0.0465(11) Uani 1 1 d . . . . .
H33A H 0.270549 1.038417 0.666939 0.070 Uiso 1 1 calc R U . . .
H33B H 0.163404 1.010925 0.640582 0.070 Uiso 1 1 calc R U . . .
H33C H 0.317232 0.998678 0.635996 0.070 Uiso 1 1 calc R U . . .
C20 C 1.0410(4) 0.2914(5) 0.67034(10) 0.0441(10) Uani 1 1 d . . . . .
H20 H 1.133958 0.289036 0.674323 0.053 Uiso 1 1 calc R U . . .
C10 C 0.7435(5) 0.7995(6) 0.49572(10) 0.0486(11) Uani 1 1 d . . . . .
H10 H 0.784711 0.807557 0.478227 0.058 Uiso 1 1 calc R U . . .
C26 C 0.8626(5) 0.1734(5) 0.56155(10) 0.0463(11) Uani 1 1 d . . . . .
H26 H 0.840265 0.075398 0.559842 0.056 Uiso 1 1 calc R U . . .
C42 C 0.6770(5) 0.7019(5) 0.71031(8) 0.0400(9) Uani 1 1 d . . . . .
C43 C 0.7623(5) 0.5817(5) 0.70024(10) 0.0499(12) Uani 1 1 d . . . . .
H43A H 0.712984 0.492056 0.700207 0.075 Uiso 1 1 calc R U . . .
H43B H 0.842311 0.573431 0.713245 0.075 Uiso 1 1 calc R U . . .
H43C H 0.786639 0.602136 0.680765 0.075 Uiso 1 1 calc R U . . .
C28 C 0.2851(4) 0.4417(5) 0.59348(11) 0.0477(11) Uani 1 1 d . . . . .
H28A H 0.252392 0.439340 0.612660 0.072 Uiso 1 1 calc R U . . .
H28B H 0.247239 0.362135 0.582049 0.072 Uiso 1 1 calc R U . . .
H28C H 0.259370 0.531824 0.584041 0.072 Uiso 1 1 calc R U . . .
C4 C 0.1107(5) 0.8469(6) 0.54142(12) 0.0568(14) Uani 1 1 d . . . . .
H4 H 0.021785 0.862040 0.534293 0.068 Uiso 1 1 calc R U . . .
C30 C 0.4766(5) 0.2545(4) 0.61517(11) 0.0460(11) Uani 1 1 d . . . . .
H30A H 0.565531 0.215466 0.614355 0.069 Uiso 1 1 calc R U . . .
H30B H 0.412191 0.188478 0.605782 0.069 Uiso 1 1 calc R U . . .
H30C H 0.457768 0.267424 0.635262 0.069 Uiso 1 1 calc R U . . .
C38 C 0.3659(5) 1.0130(7) 0.75352(11) 0.0594(14) Uani 1 1 d . . . . .
H38 H 0.322128 0.998137 0.770512 0.071 Uiso 1 1 calc R U . . .
C25 C 0.9409(5) 0.2350(6) 0.54234(10) 0.0523(12) Uani 1 1 d . . . . .
H25 H 0.972701 0.179558 0.527335 0.063 Uiso 1 1 calc R U . . .
C39 C 0.4128(5) 1.1461(6) 0.74738(11) 0.0563(13) Uani 1 1 d . . . . .
H39 H 0.403179 1.222308 0.760432 0.068 Uiso 1 1 calc R U . . .
C5 C 0.1827(6) 0.7358(6) 0.53106(12) 0.0598(14) Uani 1 1 d . . . . .
H5 H 0.144033 0.675471 0.516385 0.072 Uiso 1 1 calc R U . . .
C44 C 0.6291(7) 0.6587(7) 0.73938(11) 0.0702(17) Uani 1 1 d . . . . .
H44A H 0.575566 0.735663 0.746591 0.105 Uiso 1 1 calc R U . . .
H44B H 0.705267 0.640992 0.753077 0.105 Uiso 1 1 calc R U . . .
H44C H 0.575805 0.571976 0.737056 0.105 Uiso 1 1 calc R U . . .
C45 C 0.7602(5) 0.8377(5) 0.71351(12) 0.0573(14) Uani 1 1 d . . . . .
H45A H 0.785087 0.867948 0.694593 0.086 Uiso 1 1 calc R U . . .
H45B H 0.839940 0.818786 0.726092 0.086 Uiso 1 1 calc R U . . .
H45C H 0.708883 0.913160 0.721887 0.086 Uiso 1 1 calc R U . . .
C32 C 0.1523(5) 0.7992(7) 0.68090(11) 0.0610(15) Uani 1 1 d . . . . .
H32A H 0.152958 0.698029 0.686037 0.091 Uiso 1 1 calc R U . . .
H32B H 0.062797 0.827531 0.673887 0.091 Uiso 1 1 calc R U . . .
H32C H 0.181016 0.855967 0.697854 0.091 Uiso 1 1 calc R U . . .

loop_
_atom_site_aniso_label
_atom_site_aniso_U_11
_atom_site_aniso_U_22
_atom_site_aniso_U_33
_atom_site_aniso_U_23
_atom_site_aniso_U_13
_atom_site_aniso_U_12
Co1 0.0283(3) 0.0219(2) 0.0243(2) 0.00168(19) 0.00075(19) 0.0029(2)
P2 0.0295(4) 0.0239(4) 0.0295(4) 0.0020(3) 0.0032(3) 0.0027(4)
P1 0.0349(5) 0.0237(4) 0.0254(4) 0.0017(3) -0.0014(3) 0.0038(4)
P3 0.0361(5) 0.0254(5) 0.0386(5) -0.0013(4) -0.0033(4) 0.0008(4)
Si1 0.0321(5) 0.0258(5) 0.0265(5) 0.0033(4) 0.0025(4) 0.0006(4)
Cl1 0.0570(6) 0.0380(5) 0.0422(5) 0.0097(4) 0.0099(5) -0.0098(5)
O2 0.0327(14) 0.0253(13) 0.0465(16) 0.0052(11) 0.0042(11) 0.0008(11)
O1 0.0439(15) 0.0253(13) 0.0320(13) 0.0027(10) -0.0057(11) 0.0035(11)
N1 0.0329(16) 0.0346(17) 0.0281(15) 0.0021(13) 0.0049(12) 0.0053(13)
N2 0.0369(17) 0.0332(16) 0.0254(15) 0.0003(12) 0.0014(12) 0.0069(14)
C16 0.0330(19) 0.0264(17) 0.0308(18) -0.0010(14) 0.0028(14) 0.0049(15)
C13 0.037(2) 0.0253(17) 0.0307(18) 0.0013(14) 0.0005(15) -0.0028(15)
C14 0.0337(19) 0.0247(17) 0.0280(17) -0.0001(14) -0.0013(14) -0.0013(15)
C21 0.035(2) 0.034(2) 0.042(2) 0.0066(17) 0.0031(16) 0.0043(17)
C7 0.0315(19) 0.037(2) 0.0286(18) 0.0033(15) -0.0016(14) 0.0007(16)
C15 0.0292(18) 0.0233(17) 0.041(2) 0.0031(15) 0.0012(15) -0.0052(14)
C1 0.042(2) 0.0307(19) 0.0260(17) 0.0077(15) -0.0019(15) 0.0028(16)
C2 0.043(2) 0.046(2) 0.032(2) 0.0030(17) 0.0013(17) 0.0146(19)
C22 0.0306(19) 0.036(2) 0.0321(19) 0.0035(15) 0.0007(15) 0.0105(16)
C36 0.041(2) 0.035(2) 0.0305(19) 0.0011(16) 0.0060(16) 0.0067(17)
C27 0.047(2) 0.036(2) 0.039(2) -0.0034(17) 0.0065(18) 0.0067(19)
C17 0.036(2) 0.0312(19) 0.036(2) 0.0030(16) 0.0030(16) 0.0004(16)
C35 0.039(2) 0.0301(18) 0.0274(18) 0.0041(14) 0.0073(15) -0.0001(16)
C12 0.049(2) 0.044(2) 0.0296(19) 0.0039(17) 0.0060(17) 0.008(2)
C18 0.049(2) 0.036(2) 0.040(2) 0.0091(18) 0.0034(18) 0.0044(19)
C8 0.054(3) 0.037(2) 0.039(2) 0.0092(18) 0.0081(19) 0.003(2)
C23 0.048(2) 0.049(3) 0.036(2) 0.0070(19) 0.0099(18) 0.010(2)
C11 0.055(3) 0.058(3) 0.036(2) -0.002(2) 0.011(2) 0.015(2)
C31 0.0305(19) 0.047(2) 0.035(2) 0.0078(17) 0.0126(16) 0.0089(17)
C34 0.032(2) 0.045(2) 0.046(2) 0.0073(19) 0.0015(17) -0.0009(18)
C19 0.058(3) 0.044(2) 0.036(2) 0.0063(18) 0.0008(19) 0.017(2)
C41 0.046(2) 0.038(2) 0.035(2) 0.0020(17) 0.0036(17) 0.0076(19)
C37 0.059(3) 0.057(3) 0.036(2) -0.001(2) 0.018(2) -0.002(2)
C40 0.061(3) 0.039(2) 0.054(3) -0.006(2) -0.009(2) 0.012(2)
C29 0.053(3) 0.035(2) 0.048(2) -0.0077(19) -0.010(2) 0.008(2)
C3 0.043(2) 0.068(3) 0.042(2) 0.012(2) 0.0053(19) 0.019(2)
C24 0.050(3) 0.075(4) 0.037(2) 0.007(2) 0.014(2) 0.017(3)
C9 0.058(3) 0.048(3) 0.041(2) 0.014(2) 0.009(2) -0.001(2)
C6 0.058(3) 0.037(2) 0.044(2) -0.0007(19) -0.017(2) 0.007(2)
C33 0.051(3) 0.044(2) 0.044(2) -0.0012(19) -0.001(2) 0.013(2)
C20 0.034(2) 0.048(2) 0.049(2) 0.005(2) -0.0034(18) 0.0135(19)
C10 0.047(3) 0.065(3) 0.034(2) 0.006(2) 0.0077(18) -0.003(2)
C26 0.056(3) 0.040(2) 0.042(2) -0.0079(19) -0.002(2) 0.010(2)
C42 0.051(2) 0.039(2) 0.0281(19) -0.0022(16) -0.0080(17) 0.0122(19)
C43 0.059(3) 0.048(3) 0.040(2) -0.006(2) -0.011(2) 0.021(2)
C28 0.040(2) 0.045(2) 0.056(3) -0.001(2) -0.008(2) -0.007(2)
C4 0.036(2) 0.071(3) 0.061(3) 0.026(3) -0.011(2) 0.006(2)
C30 0.049(3) 0.029(2) 0.058(3) 0.0029(19) -0.007(2) -0.0069(19)
C38 0.064(3) 0.077(4) 0.039(2) -0.013(2) 0.018(2) 0.008(3)
C25 0.061(3) 0.063(3) 0.033(2) -0.009(2) 0.002(2) 0.022(3)
C39 0.060(3) 0.056(3) 0.053(3) -0.018(2) 0.008(2) 0.013(3)
C5 0.067(3) 0.046(3) 0.061(3) 0.010(2) -0.033(3) -0.006(2)
C44 0.098(5) 0.079(4) 0.033(2) 0.015(3) 0.004(3) 0.033(4)
C45 0.058(3) 0.042(3) 0.067(3) -0.014(2) -0.026(2) 0.008(2)
C32 0.040(3) 0.093(4) 0.052(3) 0.011(3) 0.021(2) 0.002(3)

loop_
_atom_type_symbol
_atom_type_description
_atom_type_scat_dispersion_real
_atom_type_scat_dispersion_imag
_atom_type_scat_source
C C 0.0148 0.0070 'International Tables Vol C Tables 4.2.6.8 and 6.1.1.4'
H H 0.0000 0.0000 'International Tables Vol C Tables 4.2.6.8 and 6.1.1.4'
Cl Cl 0.3294 0.5404 'International Tables Vol C Tables 4.2.6.8 and 6.1.1.4'
Co Co -0.6673 2.8829 'International Tables Vol C Tables 4.2.6.8 and 6.1.1.4'
N N 0.0253 0.0136 'International Tables Vol C Tables 4.2.6.8 and 6.1.1.4'
O O 0.0412 0.0250 'International Tables Vol C Tables 4.2.6.8 and 6.1.1.4'
P P 0.2596 0.3354 'International Tables Vol C Tables 4.2.6.8 and 6.1.1.4'
Si Si 0.2148 0.2489 'International Tables Vol C Tables 4.2.6.8 and 6.1.1.4'

loop_
_geom_angle_atom_site_label_1
_geom_angle_atom_site_label_2
_geom_angle_atom_site_label_3
_geom_angle
_geom_angle_site_symmetry_1
_geom_angle_site_symmetry_3
_geom_angle_publ_flag
P2 Co1 P1 117.73(4) . . ?
P2 Co1 P3 98.92(4) . . ?
P2 Co1 Si1 118.24(4) . . ?
P1 Co1 P3 99.09(4) . . ?
P1 Co1 Si1 117.77(4) . . ?
Si1 Co1 P3 97.14(4) . . ?
C14 Co1 P2 80.85(11) . . ?
C14 Co1 P1 79.41(10) . . ?
C14 Co1 P3 178.10(11) . . ?
C14 Co1 Si1 84.60(11) . . ?
O2 P2 Co1 107.76(10) . . ?
O2 P2 C16 98.78(16) . . ?
O2 P2 C22 98.41(17) . . ?
C16 P2 Co1 125.01(13) . . ?
C16 P2 C22 94.08(16) . . ?
C22 P2 Co1 126.97(13) . . ?
O1 P1 Co1 108.13(10) . . ?
O1 P1 C7 98.36(17) . . ?
O1 P1 C1 98.25(16) . . ?
C7 P1 Co1 124.38(13) . . ?
C7 P1 C1 95.96(17) . . ?
C1 P1 Co1 125.99(13) . . ?
C29 P3 Co1 117.33(17) . . ?
C28 P3 Co1 119.88(16) . . ?
C28 P3 C29 100.0(2) . . ?
C30 P3 Co1 119.44(15) . . ?
C30 P3 C29 98.5(2) . . ?
C30 P3 C28 97.4(2) . . ?
Co1 Si1 Cl1 125.11(6) . . ?
N1 Si1 Co1 129.86(11) . . ?
N1 Si1 Cl1 93.61(11) . . ?
N1 Si1 N2 68.78(14) . . ?
N2 Si1 Co1 127.57(11) . . ?
N2 Si1 Cl1 95.66(11) . . ?
C15 O2 P2 112.9(2) . . ?
C13 O1 P1 113.7(2) . . ?
C35 N1 Si1 92.3(2) . . ?
C35 N1 C31 130.4(3) . . ?
C31 N1 Si1 137.2(3) . . ?
C35 N2 Si1 91.7(2) . . ?
C35 N2 C42 128.9(3) . . ?
C42 N2 Si1 139.0(3) . . ?
C21 C16 P2 119.9(3) . . ?
C17 C16 P2 121.5(3) . . ?
C17 C16 C21 118.5(4) . . ?
O1 C13 H13A 109.5 . . ?
O1 C13 H13B 109.5 . . ?
O1 C13 C14 110.8(3) . . ?
H13A C13 H13B 108.1 . . ?
C14 C13 H13A 109.5 . . ?
C14 C13 H13B 109.5 . . ?
Co1 C14 H14 108.7 . . ?
C13 C14 Co1 111.6(2) . . ?
C13 C14 H14 108.7 . . ?
C13 C14 C15 109.9(3) . . ?
C15 C14 Co1 109.2(2) . . ?
C15 C14 H14 108.7 . . ?
C16 C21 H21 119.7 . . ?
C20 C21 C16 120.6(4) . . ?
C20 C21 H21 119.7 . . ?
C12 C7 P1 121.4(3) . . ?
C12 C7 C8 118.6(4) . . ?
C8 C7 P1 120.0(3) . . ?
O2 C15 C14 110.3(3) . . ?
O2 C15 H15A 109.6 . . ?
O2 C15 H15B 109.6 . . ?
C14 C15 H15A 109.6 . . ?
C14 C15 H15B 109.6 . . ?
H15A C15 H15B 108.1 . . ?
C2 C1 P1 120.8(3) . . ?
C6 C1 P1 121.4(3) . . ?
C6 C1 C2 117.8(4) . . ?
C1 C2 H2 119.7 . . ?
C3 C2 C1 120.5(4) . . ?
C3 C2 H2 119.7 . . ?
C27 C22 P2 120.3(3) . . ?
C23 C22 P2 121.2(3) . . ?
C23 C22 C27 118.4(4) . . ?
C41 C36 C35 119.5(4) . . ?
C41 C36 C37 119.1(4) . . ?
C37 C36 C35 121.4(4) . . ?
C22 C27 H27 119.4 . . ?
C26 C27 C22 121.1(4) . . ?
C26 C27 H27 119.4 . . ?
C16 C17 H17 119.7 . . ?
C16 C17 C18 120.5(4) . . ?
C18 C17 H17 119.7 . . ?
N1 C35 C36 126.4(4) . . ?
N2 C35 N1 107.2(3) . . ?
N2 C35 C36 126.4(4) . . ?
C7 C12 H12 119.5 . . ?
C7 C12 C11 121.1(4) . . ?
C11 C12 H12 119.5 . . ?
C17 C18 H18 120.1 . . ?
C19 C18 C17 119.9(4) . . ?
C19 C18 H18 120.1 . . ?
C7 C8 H8 119.8 . . ?
C9 C8 C7 120.3(4) . . ?
C9 C8 H8 119.8 . . ?
C22 C23 H23 120.0 . . ?
C22 C23 C24 119.9(5) . . ?
C24 C23 H23 120.0 . . ?
C12 C11 H11 120.1 . . ?
C10 C11 C12 119.7(4) . . ?
C10 C11 H11 120.1 . . ?
N1 C31 C34 105.4(3) . . ?
N1 C31 C33 111.3(4) . . ?
N1 C31 C32 110.7(3) . . ?
C34 C31 C33 110.6(3) . . ?
C34 C31 C32 108.4(4) . . ?
C33 C31 C32 110.2(4) . . ?
C31 C34 H34A 109.5 . . ?
C31 C34 H34B 109.5 . . ?
C31 C34 H34C 109.5 . . ?
H34A C34 H34B 109.5 . . ?
H34A C34 H34C 109.5 . . ?
H34B C34 H34C 109.5 . . ?
C18 C19 H19 119.9 . . ?
C20 C19 C18 120.2(4) . . ?
C20 C19 H19 119.9 . . ?
C36 C41 H41 119.4 . . ?
C40 C41 C36 121.1(4) . . ?
C40 C41 H41 119.4 . . ?
C36 C37 H37 120.1 . . ?
C36 C37 C38 119.7(5) . . ?
C38 C37 H37 120.1 . . ?
C41 C40 H40 120.2 . . ?
C39 C40 C41 119.5(5) . . ?
C39 C40 H40 120.2 . . ?
P3 C29 H29A 109.5 . . ?
P3 C29 H29B 109.5 . . ?
P3 C29 H29C 109.5 . . ?
H29A C29 H29B 109.5 . . ?
H29A C29 H29C 109.5 . . ?
H29B C29 H29C 109.5 . . ?
C2 C3 H3 119.3 . . ?
C4 C3 C2 121.3(5) . . ?
C4 C3 H3 119.3 . . ?
C23 C24 H24 119.8 . . ?
C25 C24 C23 120.5(5) . . ?
C25 C24 H24 119.8 . . ?
C8 C9 H9 120.0 . . ?
C10 C9 C8 120.1(4) . . ?
C10 C9 H9 120.0 . . ?
C1 C6 H6 119.4 . . ?
C1 C6 C5 121.2(5) . . ?
C5 C6 H6 119.4 . . ?
C31 C33 H33A 109.5 . . ?
C31 C33 H33B 109.5 . . ?
C31 C33 H33C 109.5 . . ?
H33A C33 H33B 109.5 . . ?
H33A C33 H33C 109.5 . . ?
H33B C33 H33C 109.5 . . ?
C21 C20 H20 119.8 . . ?
C19 C20 C21 120.3(4) . . ?
C19 C20 H20 119.8 . . ?
C11 C10 C9 120.1(4) . . ?
C11 C10 H10 119.9 . . ?
C9 C10 H10 119.9 . . ?
C27 C26 H26 120.0 . . ?
C25 C26 C27 120.0(5) . . ?
C25 C26 H26 120.0 . . ?
N2 C42 C43 107.1(3) . . ?
N2 C42 C44 111.1(4) . . ?
N2 C42 C45 111.6(3) . . ?
C43 C42 C44 107.8(4) . . ?
C43 C42 C45 108.9(4) . . ?
C45 C42 C44 110.2(4) . . ?
C42 C43 H43A 109.5 . . ?
C42 C43 H43B 109.5 . . ?
C42 C43 H43C 109.5 . . ?
H43A C43 H43B 109.5 . . ?
H43A C43 H43C 109.5 . . ?
H43B C43 H43C 109.5 . . ?
P3 C28 H28A 109.5 . . ?
P3 C28 H28B 109.5 . . ?
P3 C28 H28C 109.5 . . ?
H28A C28 H28B 109.5 . . ?
H28A C28 H28C 109.5 . . ?
H28B C28 H28C 109.5 . . ?
C3 C4 H4 120.4 . . ?
C3 C4 C5 119.3(4) . . ?
C5 C4 H4 120.4 . . ?
P3 C30 H30A 109.5 . . ?
P3 C30 H30B 109.5 . . ?
P3 C30 H30C 109.5 . . ?
H30A C30 H30B 109.5 . . ?
H30A C30 H30C 109.5 . . ?
H30B C30 H30C 109.5 . . ?
C37 C38 H38 120.0 . . ?
C39 C38 C37 119.9(5) . . ?
C39 C38 H38 120.0 . . ?
C24 C25 C26 120.0(4) . . ?
C24 C25 H25 120.0 . . ?
C26 C25 H25 120.0 . . ?
C40 C39 H39 119.7 . . ?
C38 C39 C40 120.6(5) . . ?
C38 C39 H39 119.7 . . ?
C6 C5 H5 120.1 . . ?
C4 C5 C6 119.8(5) . . ?
C4 C5 H5 120.1 . . ?
C42 C44 H44A 109.5 . . ?
C42 C44 H44B 109.5 . . ?
C42 C44 H44C 109.5 . . ?
H44A C44 H44B 109.5 . . ?
H44A C44 H44C 109.5 . . ?
H44B C44 H44C 109.5 . . ?
C42 C45 H45A 109.5 . . ?
C42 C45 H45B 109.5 . . ?
C42 C45 H45C 109.5 . . ?
H45A C45 H45B 109.5 . . ?
H45A C45 H45C 109.5 . . ?
H45B C45 H45C 109.5 . . ?
C31 C32 H32A 109.5 . . ?
C31 C32 H32B 109.5 . . ?
C31 C32 H32C 109.5 . . ?
H32A C32 H32B 109.5 . . ?
H32A C32 H32C 109.5 . . ?
H32B C32 H32C 109.5 . . ?

loop_
_geom_bond_atom_site_label_1
_geom_bond_atom_site_label_2
_geom_bond_distance
_geom_bond_site_symmetry_2
_geom_bond_publ_flag
Co1 P2 2.1525(10) . ?
Co1 P1 2.1583(10) . ?
Co1 P3 2.1920(11) . ?
Co1 Si1 2.1815(11) . ?
Co1 C14 2.075(4) . ?
P2 O2 1.636(3) . ?
P2 C16 1.848(4) . ?
P2 C22 1.852(4) . ?
P1 O1 1.640(3) . ?
P1 C7 1.849(4) . ?
P1 C1 1.850(4) . ?
P3 C29 1.840(5) . ?
P3 C28 1.837(5) . ?
P3 C30 1.833(4) . ?
Si1 Cl1 2.1839(14) . ?
Si1 N1 1.895(3) . ?
Si1 N2 1.908(3) . ?
O2 C15 1.437(4) . ?
O1 C13 1.441(4) . ?
N1 C35 1.335(5) . ?
N1 C31 1.468(5) . ?
N2 C35 1.334(5) . ?
N2 C42 1.474(5) . ?
C16 C21 1.393(6) . ?
C16 C17 1.384(5) . ?
C13 H13A 0.9900 . ?
C13 H13B 0.9900 . ?
C13 C14 1.512(5) . ?
C14 H14 1.0000 . ?
C14 C15 1.519(5) . ?
C21 H21 0.9500 . ?
C21 C20 1.387(6) . ?
C7 C12 1.379(6) . ?
C7 C8 1.402(6) . ?
C15 H15A 0.9900 . ?
C15 H15B 0.9900 . ?
C1 C2 1.393(6) . ?
C1 C6 1.383(6) . ?
C2 H2 0.9500 . ?
C2 C3 1.378(6) . ?
C22 C27 1.394(6) . ?
C22 C23 1.385(6) . ?
C36 C35 1.486(5) . ?
C36 C41 1.386(6) . ?
C36 C37 1.395(6) . ?
C27 H27 0.9500 . ?
C27 C26 1.383(6) . ?
C17 H17 0.9500 . ?
C17 C18 1.400(6) . ?
C12 H12 0.9500 . ?
C12 C11 1.399(6) . ?
C18 H18 0.9500 . ?
C18 C19 1.372(7) . ?
C8 H8 0.9500 . ?
C8 C9 1.388(6) . ?
C23 H23 0.9500 . ?
C23 C24 1.406(6) . ?
C11 H11 0.9500 . ?
C11 C10 1.373(7) . ?
C31 C34 1.521(6) . ?
C31 C33 1.524(6) . ?
C31 C32 1.540(6) . ?
C34 H34A 0.9800 . ?
C34 H34B 0.9800 . ?
C34 H34C 0.9800 . ?
C19 H19 0.9500 . ?
C19 C20 1.369(7) . ?
C41 H41 0.9500 . ?
C41 C40 1.383(6) . ?
C37 H37 0.9500 . ?
C37 C38 1.402(7) . ?
C40 H40 0.9500 . ?
C40 C39 1.381(8) . ?
C29 H29A 0.9800 . ?
C29 H29B 0.9800 . ?
C29 H29C 0.9800 . ?
C3 H3 0.9500 . ?
C3 C4 1.359(8) . ?
C24 H24 0.9500 . ?
C24 C25 1.369(8) . ?
C9 H9 0.9500 . ?
C9 C10 1.388(7) . ?
C6 H6 0.9500 . ?
C6 C5 1.388(7) . ?
C33 H33A 0.9800 . ?
C33 H33B 0.9800 . ?
C33 H33C 0.9800 . ?
C20 H20 0.9500 . ?
C10 H10 0.9500 . ?
C26 H26 0.9500 . ?
C26 C25 1.373(7) . ?
C42 C43 1.521(6) . ?
C42 C44 1.533(7) . ?
C42 C45 1.531(7) . ?
C43 H43A 0.9800 . ?
C43 H43B 0.9800 . ?
C43 H43C 0.9800 . ?
C28 H28A 0.9800 . ?
C28 H28B 0.9800 . ?
C28 H28C 0.9800 . ?
C4 H4 0.9500 . ?
C4 C5 1.384(8) . ?
C30 H30A 0.9800 . ?
C30 H30B 0.9800 . ?
C30 H30C 0.9800 . ?
C38 H38 0.9500 . ?
C38 C39 1.376(8) . ?
C25 H25 0.9500 . ?
C39 H39 0.9500 . ?
C5 H5 0.9500 . ?
C44 H44A 0.9800 . ?
C44 H44B 0.9800 . ?
C44 H44C 0.9800 . ?
C45 H45A 0.9800 . ?
C45 H45B 0.9800 . ?
C45 H45C 0.9800 . ?
C32 H32A 0.9800 . ?
C32 H32B 0.9800 . ?
C32 H32C 0.9800 . ?

loop_
_geom_torsion_atom_site_label_1
_geom_torsion_atom_site_label_2
_geom_torsion_atom_site_label_3
_geom_torsion_atom_site_label_4
_geom_torsion
_geom_torsion_site_symmetry_1
_geom_torsion_site_symmetry_2
_geom_torsion_site_symmetry_3
_geom_torsion_site_symmetry_4
_geom_torsion_publ_flag
Co1 P2 O2 C15 -5.8(3) . . . . ?
Co1 P2 C16 C21 -151.5(3) . . . . ?
Co1 P2 C16 C17 32.3(4) . . . . ?
Co1 P2 C22 C27 -85.0(3) . . . . ?
Co1 P2 C22 C23 96.5(3) . . . . ?
Co1 P1 O1 C13 4.4(3) . . . . ?
Co1 P1 C7 C12 25.1(4) . . . . ?
Co1 P1 C7 C8 -156.0(3) . . . . ?
Co1 P1 C1 C2 97.7(3) . . . . ?
Co1 P1 C1 C6 -81.5(4) . . . . ?
Co1 Si1 N1 C35 -120.9(2) . . . . ?
Co1 Si1 N1 C31 63.2(4) . . . . ?
Co1 C14 C15 O2 -48.8(4) . . . . ?
P2 O2 C15 C14 34.5(4) . . . . ?
P2 C16 C21 C20 -177.1(3) . . . . ?
P2 C16 C17 C18 175.7(3) . . . . ?
P2 C22 C27 C26 178.5(3) . . . . ?
P2 C22 C23 C24 -179.6(3) . . . . ?
P1 O1 C13 C14 23.9(4) . . . . ?
P1 C7 C12 C11 178.7(4) . . . . ?
P1 C7 C8 C9 -179.0(4) . . . . ?
P1 C1 C2 C3 -175.8(3) . . . . ?
P1 C1 C6 C5 175.7(4) . . . . ?
Si1 N1 C35 N2 -1.3(3) . . . . ?
Si1 N1 C35 C36 176.6(4) . . . . ?
Si1 N1 C31 C34 -1.2(5) . . . . ?
Si1 N1 C31 C33 -121.2(4) . . . . ?
Si1 N1 C31 C32 115.8(4) . . . . ?
Si1 N2 C35 N1 1.3(3) . . . . ?
Si1 N2 C35 C36 -176.6(4) . . . . ?
Si1 N2 C42 C43 5.7(6) . . . . ?
Si1 N2 C42 C44 -111.9(5) . . . . ?
Si1 N2 C42 C45 124.7(4) . . . . ?
Cl1 Si1 N1 C35 95.6(2) . . . . ?
Cl1 Si1 N1 C31 -80.3(4) . . . . ?
O2 P2 C16 C21 -32.5(3) . . . . ?
O2 P2 C16 C17 151.3(3) . . . . ?
O2 P2 C22 C27 155.1(3) . . . . ?
O2 P2 C22 C23 -23.3(4) . . . . ?
O1 P1 C7 C12 143.9(3) . . . . ?
O1 P1 C7 C8 -37.2(4) . . . . ?
O1 P1 C1 C2 -21.9(4) . . . . ?
O1 P1 C1 C6 158.9(4) . . . . ?
O1 C13 C14 Co1 -43.7(4) . . . . ?
O1 C13 C14 C15 77.5(4) . . . . ?
N2 Si1 N1 C35 1.0(2) . . . . ?
N2 Si1 N1 C31 -175.0(4) . . . . ?
C16 P2 O2 C15 -137.0(3) . . . . ?
C16 P2 C22 C27 55.6(4) . . . . ?
C16 P2 C22 C23 -122.9(4) . . . . ?
C16 C21 C20 C19 1.7(7) . . . . ?
C16 C17 C18 C19 1.0(6) . . . . ?
C13 C14 C15 O2 -171.6(3) . . . . ?
C21 C16 C17 C18 -0.5(6) . . . . ?
C7 P1 O1 C13 -126.1(3) . . . . ?
C7 P1 C1 C2 -121.2(3) . . . . ?
C7 P1 C1 C6 59.6(4) . . . . ?
C7 C12 C11 C10 0.1(7) . . . . ?
C7 C8 C9 C10 0.5(7) . . . . ?
C1 P1 O1 C13 136.6(3) . . . . ?
C1 P1 C7 C12 -116.8(4) . . . . ?
C1 P1 C7 C8 62.1(4) . . . . ?
C1 C2 C3 C4 -0.9(7) . . . . ?
C1 C6 C5 C4 1.1(8) . . . . ?
C2 C1 C6 C5 -3.5(7) . . . . ?
C2 C3 C4 C5 -1.7(8) . . . . ?
C22 P2 O2 C15 127.5(3) . . . . ?
C22 P2 C16 C21 66.7(3) . . . . ?
C22 P2 C16 C17 -109.5(3) . . . . ?
C22 C27 C26 C25 2.1(7) . . . . ?
C22 C23 C24 C25 0.2(7) . . . . ?
C36 C41 C40 C39 -1.1(7) . . . . ?
C36 C37 C38 C39 -1.6(8) . . . . ?
C27 C22 C23 C24 1.9(6) . . . . ?
C27 C26 C25 C24 0.0(7) . . . . ?
C17 C16 C21 C20 -0.9(6) . . . . ?
C17 C18 C19 C20 -0.2(7) . . . . ?
C35 N1 C31 C34 -175.9(4) . . . . ?
C35 N1 C31 C33 64.2(5) . . . . ?
C35 N1 C31 C32 -58.8(6) . . . . ?
C35 N2 C42 C43 176.3(4) . . . . ?
C35 N2 C42 C44 58.8(6) . . . . ?
C35 N2 C42 C45 -64.6(6) . . . . ?
C35 C36 C41 C40 -179.6(4) . . . . ?
C35 C36 C37 C38 -179.0(5) . . . . ?
C12 C7 C8 C9 -0.1(7) . . . . ?
C12 C11 C10 C9 0.3(8) . . . . ?
C18 C19 C20 C21 -1.2(7) . . . . ?
C8 C7 C12 C11 -0.2(7) . . . . ?
C8 C9 C10 C11 -0.6(8) . . . . ?
C23 C22 C27 C26 -3.0(6) . . . . ?
C23 C24 C25 C26 -1.1(7) . . . . ?
C31 N1 C35 N2 175.0(4) . . . . ?
C31 N1 C35 C36 -7.1(6) . . . . ?
C41 C36 C35 N1 -87.4(5) . . . . ?
C41 C36 C35 N2 90.1(5) . . . . ?
C41 C36 C37 C38 0.4(7) . . . . ?
C41 C40 C39 C38 -0.2(8) . . . . ?
C37 C36 C35 N1 92.0(5) . . . . ?
C37 C36 C35 N2 -90.5(6) . . . . ?
C37 C36 C41 C40 1.0(7) . . . . ?
C37 C38 C39 C40 1.6(9) . . . . ?
C3 C4 C5 C6 1.6(8) . . . . ?
C6 C1 C2 C3 3.4(6) . . . . ?
C42 N2 C35 N1 -172.5(4) . . . . ?
C42 N2 C35 C36 9.6(7) . . . . ?
